data_7244608
loop_
_publ_author_name
'Chan, Chieh-Kai'
'Chung, Yi-Hsiu'
'Wang, Cheng-Chung'

_publ_section_title
;
 TMSOTf-mediated Kr\"ohnke pyridine synthesis using HMDS as the nitrogen
 source under microwave irradiation
;
_journal_issue 13
_journal_name_full 'RSC Advances'
_journal_page_first 8263
_journal_page_last 8273
_journal_paper_doi 10.1039/D2RA00084A
_journal_volume 12
_journal_year 2022
_chemical_formula_moiety 'C24 H17 N O2'
_chemical_formula_sum 'C24 H17 N O2'
_chemical_formula_weight 351.38
_space_group_crystal_system monoclinic
_space_group_IT_number 14
_space_group_name_Hall '-P 2yn'
_space_group_name_H-M_alt 'P 1 21/n 1'
_atom_sites_solution_hydrogens geom
_audit_creation_method SHELXL-2018/3
_audit_update_record
;
2021-05-24 deposited with the CCDC.	2022-03-01 downloaded from the CCDC.
;
_cell_angle_alpha 90
_cell_angle_beta 92.2490(10)
_cell_angle_gamma 90
_cell_formula_units_Z 4
_cell_length_a 6.4058(2)
_cell_length_b 12.1092(3)
_cell_length_c 21.6453(7)
_cell_measurement_reflns_used 9884
_cell_measurement_temperature 100.0(2)
_cell_measurement_theta_max 27.11
_cell_measurement_theta_min 2.83
_cell_volume 1677.71(9)
_computing_cell_refinement 'SAINT V8.40A (Bruker Nano, Inc., 2019)'
_computing_data_collection 'Bruker Instrument Service v2012.12.0.3'
_computing_data_reduction 'SAINT V8.40A (Bruker Nano, Inc., 2019)'
_computing_molecular_graphics 'shelXle (C.B. Huebschle, rev 958)'
_computing_publication_material 'WinGX publication routines (Farrugia, 2014)'
_computing_structure_refinement 'SHELXL-2018/3 (Sheldrick, 2018)'
_computing_structure_solution 'SHELXT 2014/5 (Sheldrick, 2014)'
_diffrn_ambient_temperature 100.0(2)
_diffrn_measured_fraction_theta_full 0.997
_diffrn_measured_fraction_theta_max 0.997
_diffrn_measurement_device_type 'Bruker D8 Venture PhotonIII'
_diffrn_measurement_method '\f and \w scans'
_diffrn_radiation_type MoK\a
_diffrn_radiation_wavelength 0.71073
_diffrn_reflns_av_R_equivalents 0.0627
_diffrn_reflns_av_unetI/netI 0.0239
_diffrn_reflns_Laue_measured_fraction_full 0.997
_diffrn_reflns_Laue_measured_fraction_max 0.997
_diffrn_reflns_limit_h_max 8
_diffrn_reflns_limit_h_min -8
_diffrn_reflns_limit_k_max 15
_diffrn_reflns_limit_k_min -15
_diffrn_reflns_limit_l_max 27
_diffrn_reflns_limit_l_min -27
_diffrn_reflns_number 50975
_diffrn_reflns_point_group_measured_fraction_full 0.997
_diffrn_reflns_point_group_measured_fraction_max 0.997
_diffrn_reflns_theta_full 25.242
_diffrn_reflns_theta_max 27.102
_diffrn_reflns_theta_min 1.927
_exptl_absorpt_coefficient_mu 0.089
_exptl_absorpt_correction_T_max 1
_exptl_absorpt_correction_T_min 0.888
_exptl_absorpt_correction_type numerical
_exptl_absorpt_process_details 'Bruker SADABS, 1996'
_exptl_crystal_colour colourless
_exptl_crystal_density_diffrn 1.391
_exptl_crystal_density_meas ?
_exptl_crystal_density_method 'not measured'
_exptl_crystal_description plate
_exptl_crystal_F_000 736
_exptl_crystal_size_max 0.362
_exptl_crystal_size_mid 0.284
_exptl_crystal_size_min 0.090
_refine_diff_density_max 0.301
_refine_diff_density_min -0.182
_refine_diff_density_rms 0.041
_refine_ls_extinction_coef 0.016(3)
_refine_ls_extinction_expression Fc^*^=kFc[1+0.001xFc^2^\l^3^/sin(2\q)]^-1/4^
_refine_ls_extinction_method 'SHELXL-2018/3 (Sheldrick 2018)'
_refine_ls_goodness_of_fit_ref 1.029
_refine_ls_hydrogen_treatment constr
_refine_ls_matrix_type full
_refine_ls_number_parameters 245
_refine_ls_number_reflns 3704
_refine_ls_number_restraints 0
_refine_ls_restrained_S_all 1.029
_refine_ls_R_factor_all 0.0412
_refine_ls_R_factor_gt 0.0354
_refine_ls_shift/su_max 0.001
_refine_ls_shift/su_mean 0.000
_refine_ls_structure_factor_coef Fsqd
_refine_ls_weighting_details 'w=1/[\s^2^(Fo^2^)+(0.0446P)^2^+0.7291P] where P=(Fo^2^+2Fc^2^)/3'
_refine_ls_weighting_scheme calc
_refine_ls_wR_factor_gt 0.0912
_refine_ls_wR_factor_ref 0.0956
_reflns_Friedel_coverage 0.000
_reflns_number_gt 3271
_reflns_number_total 3704
_reflns_threshold_expression 'I > 2\s(I)'
_cod_data_source_file d2ra00084a2.cif
_cod_data_source_block i18213
_cod_depositor_comments
;
The following automatic conversions were performed:

data item '_exptl_crystal_density_meas' value 'none' was changed to
'?' -- the value is perceived as not measured.

Automatic conversion script
Id: cif_fix_values 7556 2019-12-06 15:28:31Z antanas 
;
_cod_original_sg_symbol_H-M 'P 21/n'
_cod_database_code 7244608
_shelx_shelxl_version_number 2018/3
_shelx_space_group_comment
;
The symmetry employed for this shelxl refinement is uniquely defined
by the following loop, which should always be used as a source of
symmetry information in preference to the above space-group names.
They are only intended as comments.
;
_shelx_estimated_absorpt_t_min 0.969
_shelx_estimated_absorpt_t_max 0.992

loop_
_space_group_symop_operation_xyz
'x, y, z'
'-x+1/2, y+1/2, -z+1/2'
'-x, -y, -z'
'x-1/2, -y-1/2, z-1/2'

loop_
_atom_site_label
_atom_site_type_symbol
_atom_site_fract_x
_atom_site_fract_y
_atom_site_fract_z
_atom_site_U_iso_or_equiv
_atom_site_adp_type
_atom_site_occupancy
_atom_site_site_symmetry_order
_atom_site_calc_flag
_atom_site_refinement_flags_posn
_atom_site_refinement_flags_adp
_atom_site_refinement_flags_occupancy
_atom_site_disorder_assembly
_atom_site_disorder_group
O1 O 0.91233(13) 0.66636(8) 0.51659(4) 0.0225(2) Uani 1 1 d . . . . .
O2 O 1.25667(13) 0.60515(7) 0.52173(4) 0.0217(2) Uani 1 1 d . . . . .
N1 N 0.61256(14) 0.62219(8) 0.17468(4) 0.0154(2) Uani 1 1 d . . . . .
C1 C 0.78876(17) 0.56265(9) 0.18174(5) 0.0152(2) Uani 1 1 d . . . . .
C2 C 0.90334(17) 0.55679(9) 0.23786(5) 0.0158(2) Uani 1 1 d . . . . .
H2 H 1.024257 0.511480 0.241522 0.019 Uiso 1 1 calc R U . . .
C3 C 0.83983(17) 0.61769(9) 0.28862(5) 0.0150(2) Uani 1 1 d . . . . .
C4 C 0.65835(17) 0.68103(9) 0.28027(5) 0.0161(2) Uani 1 1 d . . . . .
H4 H 0.610463 0.724818 0.313261 0.019 Uiso 1 1 calc R U . . .
C5 C 0.54733(17) 0.67988(9) 0.22329(5) 0.0148(2) Uani 1 1 d . . . . .
C6 C 0.85011(18) 0.49772(9) 0.12684(5) 0.0162(2) Uani 1 1 d . . . . .
C7 C 0.69764(18) 0.46862(9) 0.08174(5) 0.0186(2) Uani 1 1 d . . . . .
H7 H 0.558244 0.493892 0.085324 0.022 Uiso 1 1 calc R U . . .
C8 C 0.7479(2) 0.40320(10) 0.03182(5) 0.0218(3) Uani 1 1 d . . . . .
H8 H 0.643108 0.384663 0.001288 0.026 Uiso 1 1 calc R U . . .
C9 C 0.9504(2) 0.36474(10) 0.02627(5) 0.0226(3) Uani 1 1 d . . . . .
H9 H 0.983572 0.318186 -0.007281 0.027 Uiso 1 1 calc R U . . .
C10 C 1.10416(19) 0.39478(10) 0.07010(5) 0.0211(3) Uani 1 1 d . . . . .
H10 H 1.243316 0.369309 0.066254 0.025 Uiso 1 1 calc R U . . .
C11 C 1.05519(18) 0.46207(9) 0.11966(5) 0.0180(2) Uani 1 1 d . . . . .
H11 H 1.162031 0.483899 0.148814 0.022 Uiso 1 1 calc R U . . .
C12 C 0.95796(17) 0.61387(9) 0.34924(5) 0.0155(2) Uani 1 1 d . . . . .
C13 C 1.16467(18) 0.57602(9) 0.35327(5) 0.0176(2) Uani 1 1 d . . . . .
H13 H 1.229219 0.553644 0.316528 0.021 Uiso 1 1 calc R U . . .
C14 C 1.27967(18) 0.56999(10) 0.40966(5) 0.0185(2) Uani 1 1 d . . . . .
H14 H 1.419315 0.543442 0.411955 0.022 Uiso 1 1 calc R U . . .
C15 C 1.18061(18) 0.60433(9) 0.46137(5) 0.0171(2) Uani 1 1 d . . . . .
C16 C 0.97636(18) 0.64144(9) 0.45831(5) 0.0166(2) Uani 1 1 d . . . . .
C17 C 0.86056(18) 0.64749(9) 0.40363(5) 0.0165(2) Uani 1 1 d . . . . .
H17 H 0.720398 0.673280 0.402412 0.020 Uiso 1 1 calc R U . . .
C18 C 1.09230(18) 0.65118(10) 0.55714(5) 0.0204(3) Uani 1 1 d . . . . .
H18A H 1.058679 0.600607 0.591281 0.024 Uiso 1 1 calc R U . . .
H18B H 1.137109 0.722872 0.575198 0.024 Uiso 1 1 calc R U . . .
C19 C 0.34921(17) 0.74308(9) 0.21253(5) 0.0151(2) Uani 1 1 d . . . . .
C20 C 0.25287(18) 0.79916(9) 0.26008(5) 0.0176(2) Uani 1 1 d . . . . .
H20 H 0.314444 0.797461 0.300713 0.021 Uiso 1 1 calc R U . . .
C21 C 0.06825(18) 0.85742(9) 0.24884(5) 0.0198(2) Uani 1 1 d . . . . .
H21 H 0.004827 0.895077 0.281728 0.024 Uiso 1 1 calc R U . . .
C22 C -0.02387(18) 0.86074(9) 0.18962(6) 0.0203(2) Uani 1 1 d . . . . .
H22 H -0.149740 0.900734 0.181821 0.024 Uiso 1 1 calc R U . . .
C23 C 0.07007(18) 0.80497(10) 0.14196(5) 0.0208(3) Uani 1 1 d . . . . .
H23 H 0.008299 0.807114 0.101350 0.025 Uiso 1 1 calc R U . . .
C24 C 0.25341(18) 0.74621(9) 0.15330(5) 0.0173(2) Uani 1 1 d . . . . .
H24 H 0.314848 0.707552 0.120418 0.021 Uiso 1 1 calc R U . . .

loop_
_atom_site_aniso_label
_atom_site_aniso_U_11
_atom_site_aniso_U_22
_atom_site_aniso_U_33
_atom_site_aniso_U_23
_atom_site_aniso_U_13
_atom_site_aniso_U_12
O1 0.0215(4) 0.0337(5) 0.0121(4) -0.0015(3) -0.0025(3) 0.0066(4)
O2 0.0202(4) 0.0302(5) 0.0144(4) -0.0021(3) -0.0041(3) 0.0040(3)
N1 0.0156(5) 0.0161(4) 0.0143(4) 0.0006(3) 0.0001(3) -0.0009(4)
C1 0.0158(5) 0.0142(5) 0.0156(5) 0.0008(4) 0.0010(4) -0.0020(4)
C2 0.0156(5) 0.0156(5) 0.0162(5) 0.0015(4) 0.0002(4) 0.0004(4)
C3 0.0152(5) 0.0156(5) 0.0143(5) 0.0016(4) -0.0006(4) -0.0027(4)
C4 0.0169(5) 0.0172(5) 0.0141(5) -0.0007(4) 0.0009(4) 0.0000(4)
C5 0.0143(5) 0.0146(5) 0.0156(5) 0.0017(4) 0.0003(4) -0.0021(4)
C6 0.0202(6) 0.0150(5) 0.0134(5) 0.0019(4) 0.0008(4) -0.0003(4)
C7 0.0194(6) 0.0186(5) 0.0177(5) 0.0005(4) 0.0000(4) -0.0002(4)
C8 0.0277(6) 0.0207(6) 0.0168(5) -0.0010(4) -0.0026(5) -0.0039(5)
C9 0.0321(7) 0.0188(6) 0.0172(5) -0.0031(4) 0.0046(5) -0.0003(5)
C10 0.0217(6) 0.0207(6) 0.0212(6) 0.0004(4) 0.0045(5) 0.0022(4)
C11 0.0196(6) 0.0178(5) 0.0165(5) 0.0012(4) 0.0000(4) -0.0001(4)
C12 0.0171(5) 0.0146(5) 0.0148(5) 0.0008(4) -0.0008(4) -0.0010(4)
C13 0.0175(6) 0.0194(5) 0.0159(5) -0.0001(4) 0.0009(4) 0.0004(4)
C14 0.0144(5) 0.0211(5) 0.0197(6) 0.0003(4) -0.0020(4) 0.0008(4)
C15 0.0182(5) 0.0178(5) 0.0149(5) 0.0009(4) -0.0049(4) -0.0014(4)
C16 0.0192(6) 0.0165(5) 0.0141(5) -0.0008(4) 0.0008(4) -0.0004(4)
C17 0.0149(5) 0.0177(5) 0.0167(5) 0.0006(4) -0.0016(4) 0.0012(4)
C18 0.0186(6) 0.0258(6) 0.0164(5) -0.0029(4) -0.0034(4) 0.0018(5)
C19 0.0138(5) 0.0142(5) 0.0173(5) 0.0018(4) -0.0005(4) -0.0019(4)
C20 0.0181(5) 0.0177(5) 0.0167(5) -0.0008(4) -0.0020(4) -0.0011(4)
C21 0.0190(6) 0.0181(5) 0.0223(6) -0.0027(4) 0.0018(4) 0.0005(4)
C22 0.0154(5) 0.0183(5) 0.0269(6) 0.0007(4) -0.0026(4) 0.0017(4)
C23 0.0197(6) 0.0228(6) 0.0192(5) 0.0013(4) -0.0047(4) 0.0001(5)
C24 0.0170(5) 0.0187(5) 0.0161(5) -0.0003(4) 0.0000(4) 0.0000(4)

loop_
_atom_type_symbol
_atom_type_description
_atom_type_scat_dispersion_real
_atom_type_scat_dispersion_imag
_atom_type_scat_source
C C 0.0033 0.0016 'International Tables Vol C Tables 4.2.6.8 and 6.1.1.4'
H H 0.0000 0.0000 'International Tables Vol C Tables 4.2.6.8 and 6.1.1.4'
N N 0.0061 0.0033 'International Tables Vol C Tables 4.2.6.8 and 6.1.1.4'
O O 0.0106 0.0060 'International Tables Vol C Tables 4.2.6.8 and 6.1.1.4'

loop_
_geom_angle_atom_site_label_1
_geom_angle_atom_site_label_2
_geom_angle_atom_site_label_3
_geom_angle
_geom_angle_site_symmetry_1
_geom_angle_site_symmetry_3
_geom_angle_publ_flag
C16 O1 C18 105.78(9) . . ?
C15 O2 C18 105.62(9) . . ?
C1 N1 C5 118.42(9) . . ?
N1 C1 C2 122.48(10) . . ?
N1 C1 C6 116.05(10) . . ?
C2 C1 C6 121.39(10) . . ?
C1 C2 C3 119.87(10) . . ?
C1 C2 H2 120.1 . . ?
C3 C2 H2 120.1 . . ?
C2 C3 C4 117.00(10) . . ?
C2 C3 C12 121.53(10) . . ?
C4 C3 C12 121.46(10) . . ?
C3 C4 C5 119.97(10) . . ?
C3 C4 H4 120.0 . . ?
C5 C4 H4 120.0 . . ?
N1 C5 C4 122.18(10) . . ?
N1 C5 C19 115.67(9) . . ?
C4 C5 C19 122.15(10) . . ?
C11 C6 C7 118.58(10) . . ?
C11 C6 C1 122.01(10) . . ?
C7 C6 C1 119.38(10) . . ?
C8 C7 C6 120.69(11) . . ?
C8 C7 H7 119.7 . . ?
C6 C7 H7 119.7 . . ?
C7 C8 C9 120.32(11) . . ?
C7 C8 H8 119.8 . . ?
C9 C8 H8 119.8 . . ?
C8 C9 C10 119.55(11) . . ?
C8 C9 H9 120.2 . . ?
C10 C9 H9 120.2 . . ?
C9 C10 C11 120.28(11) . . ?
C9 C10 H10 119.9 . . ?
C11 C10 H10 119.9 . . ?
C10 C11 C6 120.50(11) . . ?
C10 C11 H11 119.8 . . ?
C6 C11 H11 119.8 . . ?
C13 C12 C17 119.30(10) . . ?
C13 C12 C3 120.75(10) . . ?
C17 C12 C3 119.94(10) . . ?
C12 C13 C14 122.28(10) . . ?
C12 C13 H13 118.9 . . ?
C14 C13 H13 118.9 . . ?
C15 C14 C13 116.75(10) . . ?
C15 C14 H14 121.6 . . ?
C13 C14 H14 121.6 . . ?
C14 C15 O2 128.21(10) . . ?
C14 C15 C16 121.75(10) . . ?
O2 C15 C16 110.01(10) . . ?
C17 C16 O1 127.46(10) . . ?
C17 C16 C15 122.45(10) . . ?
O1 C16 C15 110.07(10) . . ?
C16 C17 C12 117.46(10) . . ?
C16 C17 H17 121.3 . . ?
C12 C17 H17 121.3 . . ?
O1 C18 O2 108.15(9) . . ?
O1 C18 H18A 110.1 . . ?
O2 C18 H18A 110.1 . . ?
O1 C18 H18B 110.1 . . ?
O2 C18 H18B 110.1 . . ?
H18A C18 H18B 108.4 . . ?
C20 C19 C24 118.11(10) . . ?
C20 C19 C5 122.13(10) . . ?
C24 C19 C5 119.76(10) . . ?
C21 C20 C19 121.01(10) . . ?
C21 C20 H20 119.5 . . ?
C19 C20 H20 119.5 . . ?
C20 C21 C22 120.21(11) . . ?
C20 C21 H21 119.9 . . ?
C22 C21 H21 119.9 . . ?
C23 C22 C21 119.33(11) . . ?
C23 C22 H22 120.3 . . ?
C21 C22 H22 120.3 . . ?
C24 C23 C22 120.42(11) . . ?
C24 C23 H23 119.8 . . ?
C22 C23 H23 119.8 . . ?
C23 C24 C19 120.91(11) . . ?
C23 C24 H24 119.5 . . ?
C19 C24 H24 119.5 . . ?

loop_
_geom_bond_atom_site_label_1
_geom_bond_atom_site_label_2
_geom_bond_distance
_geom_bond_site_symmetry_2
_geom_bond_publ_flag
O1 C16 1.3751(13) . ?
O1 C18 1.4331(14) . ?
O2 C15 1.3764(13) . ?
O2 C18 1.4387(14) . ?
N1 C1 1.3430(14) . ?
N1 C5 1.3431(14) . ?
C1 C2 1.3962(15) . ?
C1 C6 1.4905(15) . ?
C2 C3 1.3969(15) . ?
C2 H2 0.9500 . ?
C3 C4 1.3985(16) . ?
C3 C12 1.4894(15) . ?
C4 C5 1.3993(15) . ?
C4 H4 0.9500 . ?
C5 C19 1.4925(15) . ?
C6 C11 1.3973(16) . ?
C6 C7 1.3986(16) . ?
C7 C8 1.3878(16) . ?
C7 H7 0.9500 . ?
C8 C9 1.3879(18) . ?
C8 H8 0.9500 . ?
C9 C10 1.3891(18) . ?
C9 H9 0.9500 . ?
C10 C11 1.3928(16) . ?
C10 H10 0.9500 . ?
C11 H11 0.9500 . ?
C12 C13 1.4007(16) . ?
C12 C17 1.4137(15) . ?
C13 C14 1.4027(15) . ?
C13 H13 0.9500 . ?
C14 C15 1.3727(16) . ?
C14 H14 0.9500 . ?
C15 C16 1.3826(16) . ?
C16 C17 1.3740(15) . ?
C17 H17 0.9500 . ?
C18 H18A 0.9900 . ?
C18 H18B 0.9900 . ?
C19 C20 1.3968(16) . ?
C19 C24 1.4000(15) . ?
C20 C21 1.3903(16) . ?
C20 H20 0.9500 . ?
C21 C22 1.3906(16) . ?
C21 H21 0.9500 . ?
C22 C23 1.3896(17) . ?
C22 H22 0.9500 . ?
C23 C24 1.3868(16) . ?
C23 H23 0.9500 . ?
C24 H24 0.9500 . ?
